data_2017754
loop_
_publ_author_name
'Moreno-Fuquen, Rodolfo'
'Theodoro, Jahyr'
'Ellena, Javier'
'Monta\~no-A., Angela Marcela'
'Atencio, Reynaldo'

_publ_section_title
;
 3-Nitrophenol--4,4'-bipyridyl <i>N</i>,<i>N</i>'-dioxide (2/1): a DFT
 study and CSD analysis of DPNO molecular complexes
;
_journal_coeditor_code GG3235
_journal_issue 8
_journal_name_full 'Acta Crystallographica Section C'
_journal_page_first o425
_journal_page_last o428
_journal_paper_doi 10.1107/S0108270110024601
_journal_volume 66
_journal_year 2010
_chemical_formula_iupac '2C6 H5 N O3 , C10 H8 N2 O2'
_chemical_formula_moiety '2(C6 H5 N O3), C10 H8 N2 O2'
_chemical_formula_sum 'C22 H18 N4 O8'
_chemical_formula_weight 466.4
_chemical_name_systematic
;
3-Nitrophenol--4,4'-bipyridyl <i>N</i>,<i>N</i>'-dioxide (2/1)
;
_space_group_IT_number 14
_symmetry_cell_setting monoclinic
_symmetry_space_group_name_Hall '-P 2ybc'
_symmetry_space_group_name_H-M 'P 1 21/c 1'
_atom_sites_solution_hydrogens geom
_atom_sites_solution_primary direct
_atom_sites_solution_secondary difmap
_audit_creation_method SHELXL97
_cell_angle_alpha 90.00
_cell_angle_beta 105.700(7)
_cell_angle_gamma 90.00
_cell_formula_units_Z 2
_cell_length_a 10.5167(14)
_cell_length_b 5.9729(13)
_cell_length_c 18.2602(10)
_cell_measurement_reflns_used 25
_cell_measurement_temperature 291
_cell_measurement_theta_max 19.63
_cell_measurement_theta_min 17.24
_cell_volume 1104.2(3)
_computing_cell_refinement
;
MSC/AFC Diffractometer Control Software
(Molecular Structure Corporation, 1993)
;
_computing_data_collection
;
MSC/AFC Diffractometer Control Software
(Molecular Structure Corporation, 1993)
;
_computing_data_reduction 'TEXSAN (Molecular Structure Corporation, 1995)'
_computing_molecular_graphics
;
ORTEP-3 (Farrugia, 1997) and Mercury (Macrae <i>et al.</i>,
2008)
;
_computing_publication_material 'PARST95 (Nardelli, 1995)'
_computing_structure_refinement 'SHELXL97 (Sheldrick, 2008)'
_computing_structure_solution 'SHELXS97 (Sheldrick, 2008)'
_diffrn_ambient_temperature 291
_diffrn_measured_fraction_theta_full 0.99
_diffrn_measured_fraction_theta_max 1.00
_diffrn_measurement_device 'four-circle diffractometer'
_diffrn_measurement_device_type 'Rigaku AFC-7S'
_diffrn_measurement_method \w/2\q
_diffrn_radiation_monochromator graphite
_diffrn_radiation_source 'fine-focus sealed tube'
_diffrn_radiation_type MoK\a
_diffrn_radiation_wavelength 0.71073
_diffrn_reflns_av_R_equivalents 0.016
_diffrn_reflns_av_sigmaI/netI 0.030
_diffrn_reflns_limit_h_max 12
_diffrn_reflns_limit_h_min 0
_diffrn_reflns_limit_k_max 7
_diffrn_reflns_limit_k_min 0
_diffrn_reflns_limit_l_max 20
_diffrn_reflns_limit_l_min -21
_diffrn_reflns_number 2052
_diffrn_reflns_theta_full 25.00
_diffrn_reflns_theta_max 25.00
_diffrn_reflns_theta_min 2.01
_diffrn_standards_decay_% 0
_diffrn_standards_interval_time 150
_diffrn_standards_number 2
_exptl_absorpt_coefficient_mu 0.109
_exptl_absorpt_correction_type none
_exptl_crystal_colour yellow
_exptl_crystal_density_diffrn 1.403
_exptl_crystal_density_method 'not measured'
_exptl_crystal_description prism
_exptl_crystal_F_000 484
_exptl_crystal_size_max 0.32
_exptl_crystal_size_mid 0.19
_exptl_crystal_size_min 0.15
_refine_diff_density_max 0.129
_refine_diff_density_min -0.207
_refine_ls_extinction_method none
_refine_ls_goodness_of_fit_ref 1.007
_refine_ls_hydrogen_treatment mixed
_refine_ls_matrix_type full
_refine_ls_number_parameters 158
_refine_ls_number_reflns 1939
_refine_ls_number_restraints 0
_refine_ls_restrained_S_all 1.007
_refine_ls_R_factor_all 0.087
_refine_ls_R_factor_gt 0.048
_refine_ls_shift/su_max 0.000
_refine_ls_shift/su_mean 0.000
_refine_ls_structure_factor_coef Fsqd
_refine_ls_weighting_details 'calc w = 1/[\s^2^(Fo^2^)+(0.0680P)^2^+0.1527P] where P=(Fo^2^+2Fc^2^)/3'
_refine_ls_weighting_scheme calc
_refine_ls_wR_factor_gt 0.109
_refine_ls_wR_factor_ref 0.130
_reflns_number_gt 1243
_reflns_number_total 1937
_reflns_threshold_expression I>2\s(I)
_cod_data_source_file gg3235.cif
_cod_data_source_block I
_cod_original_sg_symbol_H-M 'P 21/c'
_cod_database_code 2017754
_cod_database_fobs_code 2017754

loop_
_symmetry_equiv_pos_as_xyz
'x, y, z'
'-x, y+1/2, -z+1/2'
'-x, -y, -z'
'x, -y-1/2, z-1/2'

loop_
_atom_site_type_symbol
_atom_site_label
_atom_site_fract_x
_atom_site_fract_y
_atom_site_fract_z
_atom_site_U_iso_or_equiv
_atom_site_adp_type
_atom_site_calc_flag
_atom_site_refinement_flags
_atom_site_occupancy
_atom_site_disorder_assembly
_atom_site_disorder_group
O O1 0.2358(2) 0.5744(3) 0.54388(11) 0.0776(6) Uani d . 1 . .
O O2 0.3763(3) 0.7214(5) 0.49546(15) 0.1268(11) Uani d . 1 . .
O O3 0.2511(2) 1.0219(3) 0.77541(10) 0.0646(5) Uani d . 1 . .
H H31 0.200(3) 0.888(6) 0.7740(17) 0.094(11) Uiso d . 1 . .
N N1 0.3180(2) 0.7149(4) 0.54378(11) 0.0616(6) Uani d . 1 . .
C C1 0.3452(2) 0.8859(4) 0.60354(12) 0.0485(6) Uani d . 1 . .
C C2 0.4253(3) 1.0641(5) 0.59824(15) 0.0654(8) Uani d . 1 . .
H H2 0.4648 1.0742 0.5585 0.078 Uiso calc R 1 . .
C C3 0.4449(3) 1.2270(5) 0.65351(15) 0.0681(8) Uani d . 1 . .
H H3 0.4987 1.3490 0.6513 0.082 Uiso calc R 1 . .
C C4 0.3861(3) 1.2114(4) 0.71190(14) 0.0576(7) Uani d . 1 . .
H H4 0.3998 1.3234 0.7486 0.069 Uiso calc R 1 . .
C C5 0.3067(2) 1.0306(4) 0.71658(13) 0.0481(6) Uani d . 1 . .
C C6 0.2857(2) 0.8647(4) 0.66170(12) 0.0468(6) Uani d . 1 . .
H H6 0.2327 0.7418 0.6641 0.056 Uiso calc R 1 . .
O O4 0.11874(19) 0.6496(3) 0.76650(8) 0.0649(6) Uani d . 1 . .
N N2 0.0858(2) 0.6079(3) 0.83024(10) 0.0488(5) Uani d . 1 . .
C C7 0.0090(3) 0.7510(4) 0.85444(13) 0.0529(6) Uani d . 1 . .
H H7 -0.0219 0.8791 0.8262 0.064 Uiso calc R 1 . .
C C8 -0.0249(2) 0.7109(4) 0.92079(12) 0.0508(6) Uani d . 1 . .
H H8 -0.0782 0.8133 0.9370 0.061 Uiso calc R 1 . .
C C9 0.0181(2) 0.5226(4) 0.96382(11) 0.0391(5) Uani d . 1 . .
C C10 0.0962(2) 0.3773(4) 0.93591(13) 0.0539(7) Uani d . 1 . .
H H10 0.1269 0.2467 0.9626 0.065 Uiso calc R 1 . .
C C11 0.1290(3) 0.4219(4) 0.86998(14) 0.0599(7) Uani d . 1 . .
H H11 0.1819 0.3219 0.8525 0.072 Uiso calc R 1 . .

loop_
_atom_site_aniso_label
_atom_site_aniso_U_11
_atom_site_aniso_U_22
_atom_site_aniso_U_33
_atom_site_aniso_U_12
_atom_site_aniso_U_13
_atom_site_aniso_U_23
O1 0.0987(15) 0.0666(13) 0.0750(13) -0.0275(12) 0.0361(12) -0.0151(11)
O2 0.178(2) 0.133(2) 0.1113(17) -0.068(2) 0.1101(19) -0.0521(17)
O3 0.0838(13) 0.0615(12) 0.0604(11) -0.0068(11) 0.0398(10) -0.0075(9)
N1 0.0739(15) 0.0643(15) 0.0527(12) -0.0106(13) 0.0277(12) -0.0022(11)
C1 0.0504(14) 0.0520(14) 0.0446(12) -0.0063(12) 0.0155(11) 0.0005(12)
C2 0.0694(18) 0.077(2) 0.0570(15) -0.0208(16) 0.0289(14) 0.0034(15)
C3 0.075(2) 0.0653(18) 0.0644(17) -0.0281(16) 0.0202(15) -0.0012(15)
C4 0.0635(16) 0.0525(16) 0.0547(15) -0.0090(13) 0.0125(13) -0.0036(12)
C5 0.0514(14) 0.0474(14) 0.0475(13) 0.0027(12) 0.0166(11) 0.0033(12)
C6 0.0475(13) 0.0455(13) 0.0509(13) -0.0022(11) 0.0190(11) 0.0053(12)
O4 0.1024(14) 0.0641(12) 0.0421(9) -0.0149(10) 0.0435(9) -0.0035(8)
N2 0.0684(13) 0.0489(12) 0.0360(10) -0.0094(11) 0.0261(10) -0.0032(9)
C7 0.0715(17) 0.0474(14) 0.0451(13) 0.0065(13) 0.0245(12) 0.0095(12)
C8 0.0646(16) 0.0531(15) 0.0415(12) 0.0123(13) 0.0262(12) 0.0054(12)
C9 0.0459(12) 0.0406(12) 0.0325(10) -0.0026(10) 0.0132(9) -0.0025(10)
C10 0.0785(18) 0.0466(14) 0.0451(13) 0.0101(13) 0.0315(13) 0.0055(12)
C11 0.0879(19) 0.0504(15) 0.0539(14) 0.0100(14) 0.0408(14) 0.0006(13)

loop_
_atom_type_symbol
_atom_type_description
_atom_type_scat_dispersion_real
_atom_type_scat_dispersion_imag
_atom_type_scat_source
C C 0.0033 0.0016 'International Tables Vol C Tables 4.2.6.8 and 6.1.1.4'
H H 0.0000 0.0000 'International Tables Vol C Tables 4.2.6.8 and 6.1.1.4'
O O 0.0106 0.0060 'International Tables Vol C Tables 4.2.6.8 and 6.1.1.4'
N N 0.0061 0.0033 'International Tables Vol C Tables 4.2.6.8 and 6.1.1.4'
Cl Cl 0.1484 0.1585 'International Tables Vol C Tables 4.2.6.8 and 6.1.1.4'

loop_
_geom_angle_atom_site_label_1
_geom_angle_atom_site_label_2
_geom_angle_atom_site_label_3
_geom_angle_site_symmetry_1
_geom_angle_site_symmetry_3
_geom_angle
_geom_angle_publ_flag
C5 O3 H31 . . 111.7(18) ?
O2 N1 O1 . . 122.1(2) ?
O2 N1 C1 . . 119.2(2) ?
O1 N1 C1 . . 118.7(2) ?
C2 C1 C6 . . 122.7(2) ?
C2 C1 N1 . . 119.1(2) ?
C6 C1 N1 . . 118.2(2) ?
C3 C2 C1 . . 117.9(2) ?
C3 C2 H2 . . 121.0 ?
C1 C2 H2 . . 121.0 ?
C4 C3 C2 . . 120.8(3) ?
C4 C3 H3 . . 119.6 ?
C2 C3 H3 . . 119.6 ?
C3 C4 C5 . . 120.5(2) ?
C3 C4 H4 . . 119.7 ?
C5 C4 H4 . . 119.7 ?
O3 C5 C4 . . 118.4(2) ?
O3 C5 C6 . . 121.9(2) ?
C4 C5 C6 . . 119.7(2) ?
C1 C6 C5 . . 118.4(2) ?
C1 C6 H6 . . 120.8 ?
C5 C6 H6 . . 120.8 ?
O4 N2 C7 . . 119.8(2) ?
O4 N2 C11 . . 120.1(2) ?
C7 N2 C11 . . 120.05(19) ?
N2 C7 C8 . . 120.4(2) ?
N2 C7 H7 . . 119.8 ?
C8 C7 H7 . . 119.8 ?
C7 C8 C9 . . 121.5(2) ?
C7 C8 H8 . . 119.3 ?
C9 C8 H8 . . 119.3 ?
C8 C9 C10 . . 116.02(19) ?
C8 C9 C9 . 3_567 121.9(2) ?
C10 C9 C9 . 3_567 122.1(2) ?
C11 C10 C9 . . 121.3(2) ?
C11 C10 H10 . . 119.4 ?
C9 C10 H10 . . 119.4 ?
N2 C11 C10 . . 120.7(2) ?
N2 C11 H11 . . 119.6 ?
C10 C11 H11 . . 119.6 ?

loop_
_geom_bond_atom_site_label_1
_geom_bond_atom_site_label_2
_geom_bond_site_symmetry_2
_geom_bond_distance
_geom_bond_publ_flag
O1 N1 . 1.205(3) ?
O2 N1 . 1.204(3) ?
O3 C5 . 1.356(3) ?
O3 H31 . 0.96(3) ?
N1 C1 . 1.465(3) ?
C1 C2 . 1.377(3) ?
C1 C6 . 1.377(3) ?
C2 C3 . 1.376(4) ?
C2 H2 . 0.9300 ?
C3 C4 . 1.373(3) ?
C3 H3 . 0.9300 ?
C4 C5 . 1.382(3) ?
C4 H4 . 0.9300 ?
C5 C6 . 1.384(3) ?
C6 H6 . 0.9300 ?
O4 N2 . 1.325(2) ?
N2 C7 . 1.331(3) ?
N2 C11 . 1.337(3) ?
C7 C8 . 1.374(3) ?
C7 H7 . 0.9300 ?
C8 C9 . 1.376(3) ?
C8 H8 . 0.9300 ?
C9 C10 . 1.383(3) ?
C9 C9 3_567 1.496(4) ?
C10 C11 . 1.365(3) ?
C10 H10 . 0.9300 ?
C11 H11 . 0.9300 ?

loop_
_geom_hbond_atom_site_label_D
_geom_hbond_atom_site_label_H
_geom_hbond_atom_site_label_A
_geom_hbond_site_symmetry_A
_geom_hbond_distance_DH
_geom_hbond_distance_HA
_geom_hbond_distance_DA
_geom_hbond_angle_DHA
O3 H31 O4 1 0.96(3) 1.65(3) 2.605(3) 175(3)
O3 H31 N2 1 0.96(3) 2.44(3) 3.329(3) 154(2)
C8 H8 O1 2_556 0.93 2.37 3.290(3) 170.1
C7 H7 O4 2_556 0.93 2.36 3.278(3) 167.8
C2 H2 O2 3_676 0.93 2.48 3.295(3) 146.4
C6 H6 O4 1 0.93 2.54 3.196(3) 127.9
C10 H10 O1 4_566 0.93 2.50 3.428(3) 172.3
C11 H11 O3 1_545 0.93 2.51 3.397(3) 160.7

loop_
_geom_torsion_atom_site_label_1
_geom_torsion_atom_site_label_2
_geom_torsion_atom_site_label_3
_geom_torsion_atom_site_label_4
_geom_torsion_site_symmetry_1
_geom_torsion_site_symmetry_2
_geom_torsion_site_symmetry_3
_geom_torsion_site_symmetry_4
_geom_torsion
_geom_torsion_publ_flag
O2 N1 C1 C2 . . . . 7.4(4) ?
O1 N1 C1 C2 . . . . -171.2(2) ?
O2 N1 C1 C6 . . . . -174.7(3) ?
O1 N1 C1 C6 . . . . 6.7(4) ?
C6 C1 C2 C3 . . . . -0.4(4) ?
N1 C1 C2 C3 . . . . 177.4(2) ?
C1 C2 C3 C4 . . . . -0.1(4) ?
C2 C3 C4 C5 . . . . 0.5(4) ?
C3 C4 C5 O3 . . . . 179.7(2) ?
C3 C4 C5 C6 . . . . -0.4(4) ?
C2 C1 C6 C5 . . . . 0.5(4) ?
N1 C1 C6 C5 . . . . -177.3(2) ?
O3 C5 C6 C1 . . . . 179.8(2) ?
C4 C5 C6 C1 . . . . -0.1(3) ?
O4 N2 C7 C8 . . . . -179.4(2) ?
C11 N2 C7 C8 . . . . 0.9(4) ?
N2 C7 C8 C9 . . . . -0.4(4) ?
C7 C8 C9 C10 . . . . -0.4(4) ?
C7 C8 C9 C9 . . . 3_567 180.0(3) ?
C8 C9 C10 C11 . . . . 0.8(4) ?
C9 C9 C10 C11 3_567 . . . -179.6(3) ?
O4 N2 C11 C10 . . . . 179.8(2) ?
C7 N2 C11 C10 . . . . -0.6(4) ?
C9 C10 C11 N2 . . . . -0.3(4) ?
